data_2007474
loop_
_publ_author_name
'Bats, Jan W.'
'Heinrich, Timo'
'Reggelin, Michael'

_publ_section_title
;(2<i>S</i>,3<i>R</i>,4<i>R</i>,5<i>R</i>)-2-Benzyl-<i>N</i>-(<i>tert</i>-butoxycarbonyl)-3-hydroxy-4,5-dimethylpyrrolidine
 at 133 K
;
_journal_issue 7
_journal_name_full 'Acta Crystallographica Section C'
_journal_page_first IUC9800033
_journal_paper_doi 10.1107/S010827019809951X
_journal_volume 54
_journal_year 1998
_chemical_formula_sum 'C18 H27 N O3'
_chemical_formula_weight 305.42
_chemical_name_systematic
;
 (2S,3R,4R,5R)-2-benzyl-N-(tert-butyloxycarbonyl)-3-hydroxy-
 4,5-dimethyl-pyrrolidine
;
_space_group_crystal_system orthorhombic
_space_group_IT_number 19
_space_group_name_Hall 'P 2ac 2ab'
_space_group_name_H-M_alt 'P 21 21 21'
_atom_type_scat_source International_Tables_for_Xray_Crystallography_(Vol.IV)
_cell_angle_alpha 90.00
_cell_angle_beta 90.00
_cell_angle_gamma 90.00
_cell_formula_units_Z 4
_cell_length_a 11.2771(10)
_cell_length_b 11.3895(11)
_cell_length_c 13.715(2)
_cell_measurement_reflns_used 333
_cell_measurement_temperature 133
_cell_measurement_theta_max 23
_cell_measurement_theta_min 3
_cell_volume 1761.6(3)
_computing_cell_refinement SMART_(Siemens,_1995)
_computing_data_collection SMART_(Siemens,_1995)
_computing_data_reduction SAINT_(Siemens,_1995)
_computing_molecular_graphics XP_in_SHELXTL_(Sheldrick,_1996)
_computing_publication_material BTABLE_PTABLE_CIF_in_MolEN_(Fair,_1990)
_computing_structure_refinement LSFM_MolEN_(Fair,_1990)
_computing_structure_solution Direct_methods_(SHELXS,_Sheldrick,_1996)
_diffrn_measurement_device SIEMENS_SMART
_diffrn_measurement_method \w
_diffrn_radiation_type Mo-K\a
_diffrn_radiation_wavelength 0.71073
_diffrn_reflns_av_R_equivalents 0.020
_diffrn_reflns_limit_h_max 15
_diffrn_reflns_limit_h_min -14
_diffrn_reflns_limit_k_max 15
_diffrn_reflns_limit_k_min -15
_diffrn_reflns_limit_l_max 18
_diffrn_reflns_limit_l_min -18
_diffrn_reflns_number 26770
_diffrn_reflns_theta_max 29.94
_diffrn_standards_decay_% 0.00
_diffrn_standards_interval_time 540
_diffrn_standards_number 488
_exptl_absorpt_coefficient_mu 0.072
_exptl_absorpt_correction_type none
_exptl_crystal_colour colorless
_exptl_crystal_density_diffrn 1.152
_exptl_crystal_density_meas ?
_exptl_crystal_description block
_exptl_crystal_F_000 664
_exptl_crystal_size_max 0.65
_exptl_crystal_size_mid 0.46
_exptl_crystal_size_min 0.30
_refine_diff_density_max 0.2262
_refine_diff_density_min -0.1180
_refine_ls_abs_structure_details
;
 The absolute configuration of the compound has been established by
 the known 2S-configuration.
;
_refine_ls_abs_structure_Flack -0.1(6)
_refine_ls_extinction_coef 0.0000017(5)
_refine_ls_extinction_method isotropic_(Zachariasen,_1967)
_refine_ls_goodness_of_fit_obs 1.475
_refine_ls_hydrogen_treatment H_atoms_refined_isotropically
_refine_ls_number_parameters 308
_refine_ls_number_reflns 2663
_refine_ls_R_factor_obs .033
_refine_ls_shift/esd_max 0.043
_refine_ls_structure_factor_coef F
_refine_ls_weighting_details 'w = 4Fo^2^/ (\s^2^(Fo^2^) + 0.0009 Fo^4^)'
_refine_ls_weighting_scheme calc
_refine_ls_wR_factor_obs .037
_reflns_number_observed 2663
_reflns_number_total 2672
_reflns_observed_criterion I>0.0\s(I)
_cod_data_source_file qa0042.cif
_cod_data_source_block hei347
_cod_depositor_comments
;
 Updating space group information and adding the symmetry operation list.

 Antanas Vaitkus,
 2018-06-18

The following automatic conversions were performed:

'_exptl_crystal_density_meas' value 'not measured' was changed to '?'
- the value is perceived as not measured.

Automatic conversion script
Id: cif_fix_values 3008 2015-01-20 13:52:24Z robertas 

The following automatic conversions were performed:

'_refine_ls_weighting_scheme' value '4Fo^2^/ (\s^2^(Fo^2^) + 0.0009
Fo^4^)' was changed to 'calc'. New tag '_refine_ls_weighting_details'
was created. The value of the new tag was set to 'w = 4Fo^2^/
(\s^2^(Fo^2^) + 0.0009 Fo^4^)'.

Automatic conversion script
Id: cif_fix_values 3143 2015-03-26 13:38:13Z robertas 
;
_cod_original_cell_volume 1761.6(4)
_cod_database_code 2007474

loop_
_space_group_symop_id
_space_group_symop_operation_xyz
1 x,y,z
2 -x+1/2,-y,z+1/2
3 x+1/2,-y+1/2,-z
4 -x,y+1/2,-z+1/2

loop_
_atom_site_aniso_label
_atom_site_aniso_U_11
_atom_site_aniso_U_22
_atom_site_aniso_U_33
_atom_site_aniso_U_12
_atom_site_aniso_U_13
_atom_site_aniso_U_23
O1 .0269(4) .0221(4) .0262(4) .0053(4) -.0068(4) -.0066(4)
O2 .0222(4) .0197(4) .0359(5) .0001(4) .0038(4) .0077(4)
O3 .0169(4) .0232(4) .0337(4) .0022(4) .0056(4) .0095(4)
N .0171(4) .0143(4) .0262(5) .0008(4) .0016(4) .0027(4)
C1 .0171(5) .0137(4) .0223(5) -.0005(4) .0006(4) .0013(4)
C2 .0178(5) .0176(5) .0224(5) -.0010(5) -.0001(5) .0006(5)
C3 .0169(5) .0205(5) .0227(5) .0004(5) .0015(4) -.0007(5)
C4 .0182(5) .0166(5) .0209(5) .0026(4) .0008(4) .0006(4)
C5 .0220(5) .0182(5) .0227(5) -.0006(5) -.0015(5) .0001(5)
C6 .0220(5) .0186(5) .0195(5) -.0005(5) -.0061(5) .0016(5)
C7 .0283(6) .0259(6) .0220(5) .0030(6) -.0028(5) .0008(5)
C8 .0422(7) .0246(6) .0322(6) .0095(6) -.0124(6) -.0060(5)
C9 .0499(8) .0184(5) .0379(7) -.0046(6) -.0195(6) .0038(6)
C10 .0395(7) .0293(6) .0301(6) -.0122(6) -.0077(6) .0088(6)
C11 .0250(5) .0269(6) .0244(6) -.0033(5) -.0025(5) .0023(5)
C12 .0174(5) .0282(6) .0420(7) .0025(5) .0006(6) -.0053(6)
C13 .0296(6) .0189(5) .0334(6) .0010(5) .0035(6) -.0044(5)
C14 .0180(5) .0195(5) .0225(5) -.0004(5) .0006(5) .0023(5)
C15 .0147(4) .0233(5) .0242(5) .0008(5) .0019(4) .0034(5)
C16 .0238(5) .0275(6) .0336(6) .0063(5) .0015(6) .0016(6)
C17 .0197(5) .0269(6) .0340(6) -.0010(5) -.0018(5) .0011(6)
C18 .0271(6) .0329(7) .0258(6) .0022(6) -.0015(5) .0020(6)

loop_
_atom_site_label
_atom_site_fract_x
_atom_site_fract_y
_atom_site_fract_z
_atom_site_U_iso_or_equiv
_atom_site_thermal_displace_type
_atom_site_calc_flag
O1 -.20087(8) .54522(7) .75808(7) .0250(4) Uani ?
O2 .08698(8) .83851(7) .79032(7) .0250(4) Uani ?
O3 .16754(7) .65792(8) .82047(7) .0236(4) Uani ?
N -.02055(8) .69245(8) .85899(8) .0186(4) Uani ?
C1 -.03940(10) .56532(9) .87478(9) .0174(5) Uani ?
C2 -.17360(10) .55310(10) .85918(9) .0191(5) Uani ?
C3 -.22250(10) .66980(10) .89675(9) .0199(5) Uani ?
C4 -.13230(10) .76020(10) .85962(9) .0185(5) Uani ?
C5 .00310(10) .52710(10) .97603(9) .0209(5) Uani ?
C6 -.00040(10) .39550(10) .99051(9) .0200(5) Uani ?
C7 .07020(10) .32240(10) .93349(9) .0253(6) Uani ?
C8 .07010(10) .20180(10) .94740(10) .0322(6) Uani ?
C9 .00030(10) .15290(10) 1.01910(10) .0327(6) Uani ?
C10 -.07090(10) .22390(10) 1.07590(10) .0326(6) Uani ?
C11 -.07210(10) .34470(10) 1.06167(9) .0254(6) Uani ?
C12 -.34990(10) .69570(10) .86690(10) .0274(6) Uani ?
C13 -.12530(10) .87040(10) .92240(10) .0265(6) Uani ?
C14 .07890(10) .73770(10) .82004(9) .0199(5) Uani ?
C15 .27480(10) .67470(10) .76002(9) .0202(5) Uani ?
C16 .33770(10) .55740(10) .77300(10) .0280(6) Uani ?
C17 .34980(10) .77460(10) .79940(10) .0262(6) Uani ?
C18 .23990(10) .69330(10) .65420(10) .0285(6) Uani ?
H1 .0020(10) .5200(10) .8240(10) .019(3) Uiso ?
H01 -.1670(10) .4860(10) .7360(10) .042(4) Uiso ?
H2 -.2060(10) .4880(10) .8955(9) .021(3) Uiso ?
H3 -.2160(10) .6710(10) .9694(9) .015(3) Uiso ?
H4 -.1520(10) .7820(10) .7949(9) .022(3) Uiso ?
H5B .0830(10) .5520(10) .9810(10) .024(4) Uiso ?
H5A -.0460(10) .5620(10) 1.0260(10) .029(4) Uiso ?
H7 .1180(10) .3550(10) .8870(10) .031(4) Uiso ?
H8 .1230(10) .1550(10) .9080(10) .049(5) Uiso ?
H9 -.001(2) .0670(10) 1.0280(10) .053(5) Uiso ?
H10 -.1230(10) .1950(10) 1.1260(10) .038(4) Uiso ?
H11 -.1200(10) .3950(10) 1.1020(10) .033(4) Uiso ?
H12A -.3570(10) .6950(10) .7970(10) .040(5) Uiso ?
H12C -.4050(10) .6380(10) .8950(10) .054(5) Uiso ?
H12B -.3780(10) .7710(10) .8940(10) .037(4) Uiso ?
H13C -.0700(10) .9350(10) .8930(10) .039(4) Uiso ?
H13B -.0940(10) .8500(10) .9890(10) .035(4) Uiso ?
H13A -.2060(10) .9070(10) .9270(10) .047(5) Uiso ?
H16B .2870(10) .4960(10) .7470(10) .031(4) Uiso ?
H16A .4100(10) .5550(10) .7350(10) .044(5) Uiso ?
H16C .3550(10) .5410(10) .8420(10) .028(4) Uiso ?
H17A .3670(10) .7570(10) .8710(10) .051(5) Uiso ?
H17B .3090(10) .8490(10) .7900(10) .037(4) Uiso ?
H17C .4290(10) .7740(10) .7630(10) .033(4) Uiso ?
H18B .1880(10) .6320(10) .6290(10) .045(5) Uiso ?
H18C .1960(10) .7660(10) .6470(10) .029(4) Uiso ?
H18A .3100(10) .6980(10) .6130(10) .041(5) Uiso ?

loop_
_geom_angle_atom_site_label_1
_geom_angle_atom_site_label_2
_geom_angle_atom_site_label_3
_geom_angle
C14 O3 C15 121.03(9)
C1 N C4 112.84(9)
C1 N C14 123.60(9)
C4 N C14 120.83(9)
N C1 C2 102.14(9)
N C1 C5 111.47(9)
C2 C1 C5 114.20(10)
O1 C2 C1 110.76(9)
O1 C2 C3 107.76(9)
C1 C2 C3 103.26(9)
C2 C3 C4 103.46(9)
C2 C3 C12 114.70(10)
C4 C3 C12 114.00(10)
N C4 C3 102.51(9)
N C4 C13 112.90(10)
C3 C4 C13 113.50(10)
C1 C5 C6 113.10(10)
C5 C6 C7 120.30(10)
C5 C6 C11 121.30(10)
C7 C6 C11 118.50(10)
C6 C7 C8 121.00(10)
C7 C8 C9 119.90(10)
C8 C9 C10 119.90(10)
C9 C10 C11 120.40(10)
C6 C11 C10 120.30(10)
O2 C14 O3 125.30(10)
O2 C14 N 123.70(10)
O3 C14 N 110.90(10)
O3 C15 C16 101.66(9)
O3 C15 C17 110.70(10)
O3 C15 C18 110.02(9)
C16 C15 C17 110.80(10)
C16 C15 C18 110.70(10)
C17 C15 C18 112.40(10)

loop_
_geom_bond_atom_site_label_1
_geom_bond_atom_site_label_2
_geom_bond_distance
_geom_bond_publ_flag
O1 C2 1.423(2) ?
O2 C14 1.2210(10) ?
O3 C14 1.3520(10) ?
O3 C15 1.4790(10) ?
N C1 1.4790(10) ?
N C4 1.4780(10) ?
N C14 1.345(2) ?
C1 C2 1.535(2) ?
C1 C5 1.532(2) ?
C2 C3 1.529(2) ?
C3 C4 1.535(2) ?
C3 C12 1.523(2) ?
C4 C13 1.524(2) ?
C5 C6 1.512(2) ?
C6 C7 1.392(2) ?
C6 C11 1.393(2) ?
C7 C8 1.387(2) ?
C8 C9 1.377(2) ?
C9 C10 1.381(2) ?
C10 C11 1.389(2) ?
C15 C16 1.523(2) ?
C15 C17 1.517(2) ?
C15 C18 1.519(2) ?

loop_
_geom_torsion_atom_site_label_1
_geom_torsion_atom_site_label_2
_geom_torsion_atom_site_label_3
_geom_torsion_atom_site_label_4
_geom_torsion
C15 O3 C14 O2 -17.1(2)
C15 O3 C14 N 164.20(10)
C14 O3 C15 C16 -172.00(10)
C14 O3 C15 C17 70.10(10)
C14 O3 C15 C18 -54.70(10)
C4 N C1 C2 14.10(10)
C4 N C1 C5 -108.20(10)
C14 N C1 C2 -147.30(10)
C14 N C1 C5 90.40(10)
C1 N C4 C3 10.50(10)
C1 N C4 C13 133.00(10)
C14 N C4 C3 172.50(10)
C14 N C4 C13 -65.00(10)
C1 N C14 O2 166.00(10)
C1 N C14 O3 -15.3(2)
C4 N C14 O2 6.0(12)
C4 N C14 O3 -175.30(10)
N C1 C2 O1 82.20(10)
N C1 C2 C3 -33.00(10)
C5 C1 C2 O1 -157.40(10)
C5 C1 C2 C3 87.50(10)
N C1 C5 C6 -172.80(10)
C2 C1 C5 C6 72.10(10)
O1 C2 C3 C4 -76.90(10)
O1 C2 C3 C12 47.80(10)
C1 C2 C3 C4 40.30(10)
C1 C2 C3 C12 165.10(10)
C2 C3 C4 N -30.90(10)
C2 C3 C4 C13 -153.10(10)
C12 C3 C4 N -156.20(10)
C12 C3 C4 C13 81.70(10)
C1 C5 C6 C7 63.20(10)
C1 C5 C6 C11 -117.90(10)
C5 C6 C7 C8 178.50(10)
C11 C6 C7 C8 -0.4(2)
C5 C6 C11 C10 -177.80(10)
C7 C6 C11 C10 1.1(2)
C6 C7 C8 C9 -0.7(2)
C7 C8 C9 C10 1.1(2)
C8 C9 C10 C11 -0.5(2)
C9 C10 C11 C6 -0.6(2)
